data_2242140
loop_
_publ_author_name
'Chen, Lin'
'Ren, Gan'
'Guo, Yakun'
'Sang, Ge'

_publ_section_title
;
 Crystal structure and electrochemical properties of
 [Ni(bztmpen)(CH~3~CN)](BF~4~)~2~ {bztmpen is
 <i>N</i>-benzyl-<i>N</i>,<i>N</i>',<i>N</i>'-tris[(6-methylpyridin-2-yl)methyl]ethane-1,2-diamine}
;
_journal_coeditor_code VN2128
_journal_issue 6
_journal_name_full 'Acta Crystallographica Section E'
_journal_page_first 825
_journal_page_last 828
_journal_paper_doi 10.1107/S2056989017006764
_journal_volume 73
_journal_year 2017
_chemical_formula_iupac '[Ni (C30 H35 N5) (C2 H3 N)] (B F4)2'
_chemical_formula_moiety 'C32 H38 N6 Ni 2+, 2(B F4 -)'
_chemical_formula_sum 'C32 H38 B2 F8 N6 Ni'
_chemical_formula_weight 739.01
_chemical_name_common (bztmpen)Ni
_chemical_name_systematic
;(Acetonitrile-\k<i>N</i>){<i>N</i>-benzyl-<i>N</i>,<i>N</i>',<i>N</i>'-Tris[(6-methylpyridin-2-yl)methyl]ethane-1,2-diamine}nickel(II)
bis(tetrafluoridoborate)
;
_space_group_crystal_system monoclinic
_space_group_IT_number 9
_space_group_name_Hall 'C -2yc'
_space_group_name_H-M_alt 'C 1 c 1'
_symmetry_space_group_name_Hall 'C -2yc'
_symmetry_space_group_name_H-M 'C 1 c 1'
_atom_sites_solution_hydrogens mixed
_audit_creation_method SHELXL-2016/6
_cell_angle_alpha 90
_cell_angle_beta 103.248(7)
_cell_angle_gamma 90
_cell_formula_units_Z 4
_cell_length_a 11.230(3)
_cell_length_b 17.204(5)
_cell_length_c 18.110(6)
_cell_measurement_reflns_used 8509
_cell_measurement_temperature 298(2)
_cell_measurement_theta_max 28.35
_cell_measurement_theta_min 2.26
_cell_volume 3405.8(18)
_computing_cell_refinement
;
SMART (Bruker, 2016)
;
_computing_data_collection
;
SMART (Bruker, 2016)
;
_computing_data_reduction
;
SAINT (Bruker, 2016)
;
_computing_molecular_graphics
;
SHELXTL (Sheldrick, 2008)
;
_computing_publication_material
;
SHELXTL (Sheldrick, 2008)
;
_computing_structure_refinement
;
SHELXL2016 (Sheldrick, 2015)
;
_computing_structure_solution
;
SHELXTL (Sheldrick, 2008)
;
_diffrn_ambient_temperature 298(2)
_diffrn_measured_fraction_theta_full 0.979
_diffrn_measured_fraction_theta_max 0.978
_diffrn_measurement_device_type 'Bruker SMART CCD area detector'
_diffrn_measurement_method 'phi and omega scans'
_diffrn_radiation_type MoK\a
_diffrn_radiation_wavelength 0.71073
_diffrn_reflns_av_R_equivalents 0.0315
_diffrn_reflns_limit_h_max 11
_diffrn_reflns_limit_h_min -14
_diffrn_reflns_limit_k_max 22
_diffrn_reflns_limit_k_min -22
_diffrn_reflns_limit_l_max 24
_diffrn_reflns_limit_l_min -24
_diffrn_reflns_number 14710
_diffrn_reflns_theta_full 25.242
_diffrn_reflns_theta_max 28.350
_diffrn_reflns_theta_min 3.492
_exptl_absorpt_coefficient_mu 0.647
_exptl_absorpt_correction_T_max 0.955
_exptl_absorpt_correction_T_min 0.847
_exptl_absorpt_correction_type multi-scan
_exptl_absorpt_process_details
;
(SADABS; Bruker, 2016)
;
_exptl_crystal_colour blue
_exptl_crystal_density_diffrn 1.441
_exptl_crystal_density_method none
_exptl_crystal_description block
_exptl_crystal_F_000 1528
_exptl_crystal_size_max 0.300
_exptl_crystal_size_mid 0.200
_exptl_crystal_size_min 0.100
_refine_diff_density_max 0.285
_refine_diff_density_min -0.251
_refine_ls_abs_structure_details
;
Classical Flack method preferred over Parsons because s.u. lower.
;
_refine_ls_abs_structure_Flack -0.017(12)
_refine_ls_extinction_coef 0.0091(17)
_refine_ls_extinction_expression Fc^*^=kFc[1+0.001xFc^2^\l^3^/sin(2\q)]^-1/4^
_refine_ls_extinction_method
;
SHELXL2016 (Sheldrick, 2015)
;
_refine_ls_goodness_of_fit_ref 1.025
_refine_ls_hydrogen_treatment constr
_refine_ls_matrix_type full
_refine_ls_number_parameters 520
_refine_ls_number_reflns 6476
_refine_ls_number_restraints 2
_refine_ls_restrained_S_all 1.025
_refine_ls_R_factor_all 0.0358
_refine_ls_R_factor_gt 0.0346
_refine_ls_shift/su_max 0.001
_refine_ls_shift/su_mean 0.000
_refine_ls_structure_factor_coef Fsqd
_refine_ls_weighting_details 'w=1/[\s^2^(Fo^2^)+(0.0600P)^2^+1.7104P] where P=(Fo^2^+2Fc^2^)/3'
_refine_ls_weighting_scheme calc
_refine_ls_wR_factor_gt 0.0899
_refine_ls_wR_factor_ref 0.0918
_reflns_number_gt 6304
_reflns_number_total 6476
_reflns_threshold_expression 'I > 2\s(I)'
_cod_data_source_file vn2128sup1.cif
_cod_data_source_block I
_cod_original_cell_volume 3405.7(18)
_cod_database_code 2242140
_shelx_space_group_comment
;
The symmetry employed for this shelxl refinement is uniquely defined
by the following loop, which should always be used as a source of
symmetry information in preference to the above space-group names.
They are only intended as comments.
;
_shelx_estimated_absorpt_t_min 0.830
_shelx_estimated_absorpt_t_max 0.938

loop_
_space_group_symop_operation_xyz
'x, y, z'
'x, -y, z+1/2'
'x+1/2, y+1/2, z'
'x+1/2, -y+1/2, z+1/2'

loop_
_atom_site_type_symbol
_atom_site_label
_atom_site_fract_x
_atom_site_fract_y
_atom_site_fract_z
_atom_site_U_iso_or_equiv
_atom_site_adp_type
_atom_site_calc_flag
_atom_site_occupancy
_atom_site_disorder_assembly
_atom_site_disorder_group
Ni Ni1 0.73459(2) -0.19011(2) 0.24468(2) 0.02752(12) Uani d 1 . .
N N1 0.6542(3) -0.29110(15) 0.18272(14) 0.0333(5) Uani d 1 . .
N N2 0.5812(3) -0.20749(17) 0.28899(14) 0.0331(5) Uani d 1 . .
N N3 0.7742(3) -0.09858(14) 0.33073(13) 0.0325(5) Uani d 1 . .
N N4 0.8969(3) -0.17465(19) 0.21169(18) 0.0395(6) Uani d 1 . .
N N5 0.8531(3) -0.25827(15) 0.33616(14) 0.0361(5) Uani d 1 . .
N N6 0.6119(2) -0.11087(13) 0.16863(13) 0.0303(5) Uani d 1 . .
C C1 0.7455(4) -0.2798(2) 0.0724(2) 0.0515(9) Uani d 1 . .
H H1A 0.727964 -0.299078 0.021314 0.077 Uiso calc 1 . .
H H1B 0.830687 -0.287160 0.095248 0.077 Uiso calc 1 . .
H H1C 0.726121 -0.225425 0.072011 0.077 Uiso calc 1 . .
C C2 0.6698(3) -0.32319(17) 0.11726(17) 0.0354(6) Uani d 1 . .
C C3 0.6181(4) -0.3937(2) 0.0906(2) 0.0460(8) Uani d 1 . .
H H3A 0.631892 -0.414716 0.045975 0.055 Uiso calc 1 . .
C C4 0.5459(4) -0.4324(2) 0.1306(3) 0.0599(10) Uani d 1 . .
H H4A 0.510311 -0.479825 0.113295 0.072 Uiso calc 1 . .
C C5 0.5270(5) -0.3999(2) 0.1971(3) 0.0569(10) Uani d 1 . .
H H5A 0.478334 -0.425011 0.224961 0.068 Uiso calc 1 . .
C C6 0.5816(3) -0.32968(18) 0.22115(19) 0.0382(6) Uani d 1 . .
C C7 0.5658(4) -0.29254(19) 0.29387(19) 0.0421(7) Uani d 1 . .
H H7A 0.485006 -0.304199 0.301634 0.051 Uiso calc 1 . .
H H7B 0.626011 -0.313171 0.336524 0.051 Uiso calc 1 . .
C C8 0.6011(3) -0.1684(2) 0.36392(17) 0.0405(7) Uani d 1 . .
H H8A 0.653812 -0.200003 0.402342 0.049 Uiso calc 1 . .
H H8B 0.523544 -0.161637 0.378152 0.049 Uiso calc 1 . .
C C9 0.6601(3) -0.08985(19) 0.35846(17) 0.0379(6) Uani d 1 . .
H H9A 0.603190 -0.056630 0.324016 0.046 Uiso calc 1 . .
H H9B 0.678916 -0.065285 0.407993 0.046 Uiso calc 1 . .
C C10 0.8122(4) -0.02283(16) 0.30210(16) 0.0376(6) Uani d 1 . .
H H10A 0.747853 -0.006513 0.259492 0.045 Uiso calc 1 . .
H H10B 0.884650 -0.032304 0.282792 0.045 Uiso calc 1 . .
C C11 0.8397(3) 0.04463(17) 0.35776(17) 0.0387(6) Uani d 1 . .
C C12 0.9533(4) 0.0523(2) 0.4080(2) 0.0506(8) Uani d 1 . .
H H12A 1.011855 0.013546 0.410691 0.061 Uiso calc 1 . .
C C13 0.9795(5) 0.1177(3) 0.4540(2) 0.0639(12) Uani d 1 . .
H H13A 1.055817 0.122176 0.487139 0.077 Uiso calc 1 . .
C C14 0.8960(6) 0.1749(3) 0.4515(3) 0.0665(15) Uani d 1 . .
H H14A 0.915001 0.218324 0.482537 0.080 Uiso calc 1 . .
C C15 0.7850(7) 0.1685(3) 0.4038(4) 0.0741(17) Uani d 1 . .
H H15A 0.727325 0.207599 0.402322 0.089 Uiso calc 1 . .
C C16 0.7555(5) 0.1034(2) 0.3562(3) 0.0588(10) Uani d 1 . .
H H16A 0.678691 0.099906 0.323433 0.071 Uiso calc 1 . .
C C17 0.8769(5) -0.3819(2) 0.2717(2) 0.0618(11) Uani d 1 . .
H H17A 0.947332 -0.415222 0.279414 0.093 Uiso calc 1 . .
H H17B 0.877006 -0.347513 0.229995 0.093 Uiso calc 1 . .
H H17C 0.803989 -0.412999 0.260617 0.093 Uiso calc 1 . .
C C18 0.8809(4) -0.3350(2) 0.3424(2) 0.0462(7) Uani d 1 . .
C C19 0.9179(5) -0.3706(2) 0.4121(3) 0.0648(12) Uani d 1 . .
H H19A 0.935934 -0.423435 0.414915 0.078 Uiso calc 1 . .
C C20 0.9283(6) -0.3275(3) 0.4778(3) 0.0703(14) Uani d 1 . .
H H20A 0.946599 -0.351625 0.525012 0.084 Uiso calc 1 . .
C C21 0.9112(4) -0.2481(2) 0.4721(2) 0.0530(9) Uani d 1 . .
H H21A 0.923136 -0.217195 0.515292 0.064 Uiso calc 1 . .
C C22 0.8758(3) -0.21540(18) 0.40064(17) 0.0374(6) Uani d 1 . .
C C23 0.8742(3) -0.12851(18) 0.39211(17) 0.0391(6) Uani d 1 . .
H H23A 0.866918 -0.105272 0.439683 0.047 Uiso calc 1 . .
H H23B 0.951744 -0.111991 0.382379 0.047 Uiso calc 1 . .
C C24 0.4730(3) -0.1755(2) 0.23570(19) 0.0376(6) Uani d 1 . .
H H24A 0.416027 -0.156355 0.264446 0.045 Uiso calc 1 . .
H H24B 0.432739 -0.217051 0.203176 0.045 Uiso calc 1 . .
C C25 0.5017(3) -0.11045(16) 0.18656(15) 0.0328(5) Uani d 1 . .
C C26 0.4120(4) -0.0560(2) 0.1587(2) 0.0485(8) Uani d 1 . .
H H26A 0.338511 -0.056083 0.174092 0.058 Uiso calc 1 . .
C C27 0.4340(4) -0.0012(2) 0.1072(3) 0.0581(10) Uani d 1 . .
H H27A 0.374968 0.035766 0.087176 0.070 Uiso calc 1 . .
C C28 0.5429(4) -0.00225(18) 0.0866(2) 0.0481(8) Uani d 1 . .
H H28A 0.557883 0.033626 0.051338 0.058 Uiso calc 1 . .
C C29 0.6327(3) -0.05676(16) 0.11773(16) 0.0356(6) Uani d 1 . .
C C30 0.7518(4) -0.0552(2) 0.0947(2) 0.0522(9) Uani d 1 . .
H H30A 0.749443 -0.015746 0.056818 0.078 Uiso calc 1 . .
H H30B 0.766266 -0.104850 0.074227 0.078 Uiso calc 1 . .
H H30C 0.816492 -0.043836 0.138065 0.078 Uiso calc 1 . .
C C31 0.9942(4) -0.1705(3) 0.2068(2) 0.0524(9) Uani d 1 . .
C C32 1.1190(6) -0.1620(6) 0.1991(5) 0.116(3) Uani d 1 . .
H H32A 1.151132 -0.112648 0.219080 0.139 Uiso d 1 . .
H H32B 1.121102 -0.165218 0.146450 0.139 Uiso d 1 . .
H H32C 1.167603 -0.203008 0.226670 0.139 Uiso d 1 . .
B B1 -0.2984(7) 0.1828(4) 0.0952(4) 0.0668(16) Uani d 1 . .
B B2 0.2397(7) -0.0699(4) 0.3807(4) 0.0734(15) Uani d 1 . .
F F1 -0.2730(12) 0.1428(8) 0.1633(4) 0.118(4) Uani d 0.71(2) A 1
F F2 -0.4166(9) 0.1922(5) 0.0757(8) 0.124(5) Uani d 0.71(2) A 1
F F3 -0.2264(10) 0.2458(7) 0.1037(7) 0.111(4) Uani d 0.71(2) A 1
F F4 -0.275(2) 0.1337(9) 0.0395(8) 0.093(5) Uani d 0.71(2) A 1
F F1A -0.233(2) 0.181(2) 0.1638(17) 0.138(11) Uani d 0.29(2) A 2
F F2A -0.411(3) 0.185(2) 0.111(3) 0.21(2) Uani d 0.29(2) A 2
F F3A -0.287(4) 0.2622(10) 0.067(2) 0.127(12) Uani d 0.29(2) A 2
F F4A -0.251(6) 0.1297(18) 0.054(2) 0.098(10) Uani d 0.29(2) A 2
F F5 0.205(2) -0.1435(7) 0.3810(10) 0.208(10) Uani d 0.611(18) B 1
F F6 0.1540(9) -0.0300(7) 0.3264(5) 0.122(4) Uani d 0.611(18) B 1
F F7 0.3403(11) -0.0688(7) 0.3563(10) 0.135(5) Uani d 0.611(18) B 1
F F8 0.2472(17) -0.0380(11) 0.4477(6) 0.137(6) Uani d 0.611(18) B 1
F F5A 0.348(2) -0.105(3) 0.414(4) 0.30(2) Uani d 0.389(18) B 2
F F6A 0.1583(13) -0.1213(13) 0.3817(13) 0.125(8) Uani d 0.389(18) B 2
F F7A 0.246(7) -0.0368(13) 0.3222(13) 0.30(3) Uani d 0.389(18) B 2
F F8A 0.2379(16) -0.0186(17) 0.4387(13) 0.126(8) Uani d 0.389(18) B 2

loop_
_atom_site_aniso_label
_atom_site_aniso_U_11
_atom_site_aniso_U_22
_atom_site_aniso_U_33
_atom_site_aniso_U_12
_atom_site_aniso_U_13
_atom_site_aniso_U_23
Ni1 0.02251(17) 0.03240(16) 0.02857(16) -0.00093(15) 0.00773(11) 0.00228(14)
N1 0.0299(13) 0.0365(11) 0.0343(11) -0.0040(11) 0.0090(10) 0.0032(9)
N2 0.0284(14) 0.0418(11) 0.0315(11) -0.0022(12) 0.0119(10) 0.0037(10)
N3 0.0326(14) 0.0335(10) 0.0312(10) 0.0008(10) 0.0068(10) 0.0013(9)
N4 0.0288(15) 0.0488(13) 0.0434(14) -0.0049(13) 0.0132(12) -0.0014(12)
N5 0.0320(13) 0.0372(12) 0.0362(11) 0.0008(11) 0.0021(10) 0.0009(10)
N6 0.0281(12) 0.0332(10) 0.0294(10) -0.0016(9) 0.0065(9) 0.0017(8)
C1 0.066(3) 0.0537(18) 0.0417(15) -0.0160(18) 0.0256(17) -0.0068(14)
C2 0.0337(16) 0.0370(12) 0.0347(13) -0.0021(12) 0.0060(12) 0.0009(11)
C3 0.044(2) 0.0420(15) 0.0517(18) -0.0067(15) 0.0094(16) -0.0100(14)
C4 0.056(3) 0.0379(16) 0.088(3) -0.0169(17) 0.022(2) -0.0129(17)
C5 0.059(3) 0.0411(16) 0.078(3) -0.0205(17) 0.031(2) -0.0019(17)
C6 0.0331(16) 0.0349(13) 0.0491(16) -0.0040(12) 0.0147(13) 0.0065(12)
C7 0.0426(19) 0.0430(14) 0.0469(16) -0.0064(14) 0.0229(15) 0.0086(13)
C8 0.0397(17) 0.0529(16) 0.0331(13) -0.0016(15) 0.0171(13) 0.0012(12)
C9 0.0375(16) 0.0451(14) 0.0323(12) 0.0035(13) 0.0104(12) -0.0047(11)
C10 0.0492(19) 0.0302(12) 0.0334(12) -0.0008(12) 0.0092(12) 0.0013(10)
C11 0.0458(19) 0.0350(12) 0.0376(13) -0.0027(13) 0.0143(13) -0.0011(11)
C12 0.055(2) 0.0464(17) 0.0496(17) -0.0074(17) 0.0103(17) -0.0017(14)
C13 0.076(3) 0.069(2) 0.0478(18) -0.029(2) 0.016(2) -0.0131(17)
C14 0.093(4) 0.057(2) 0.060(2) -0.020(2) 0.038(3) -0.0246(19)
C15 0.088(5) 0.053(2) 0.091(4) 0.008(3) 0.041(4) -0.021(3)
C16 0.059(3) 0.0444(17) 0.074(2) 0.0061(18) 0.016(2) -0.0109(17)
C17 0.067(3) 0.0478(19) 0.062(2) 0.025(2) -0.003(2) -0.0082(16)
C18 0.0418(19) 0.0396(14) 0.0519(18) 0.0044(15) -0.0004(15) -0.0004(14)
C19 0.077(3) 0.0410(18) 0.065(2) 0.011(2) -0.006(2) 0.0104(17)
C20 0.094(4) 0.057(2) 0.048(2) 0.011(3) -0.008(2) 0.0191(17)
C21 0.062(3) 0.0508(18) 0.0377(15) 0.0027(18) -0.0049(16) 0.0066(13)
C22 0.0342(16) 0.0367(13) 0.0366(13) 0.0000(13) -0.0017(12) 0.0033(11)
C23 0.0385(17) 0.0373(13) 0.0358(13) -0.0018(13) -0.0031(12) -0.0006(11)
C24 0.0218(14) 0.0504(15) 0.0420(15) -0.0030(12) 0.0104(12) 0.0007(12)
C25 0.0257(14) 0.0377(13) 0.0330(12) 0.0018(11) 0.0025(10) -0.0031(10)
C26 0.0308(17) 0.0517(17) 0.0593(19) 0.0097(15) 0.0027(15) 0.0021(15)
C27 0.048(2) 0.0453(17) 0.071(2) 0.0153(17) -0.0058(18) 0.0078(16)
C28 0.060(2) 0.0326(13) 0.0449(16) 0.0005(15) -0.0022(16) 0.0093(12)
C29 0.0428(18) 0.0313(12) 0.0300(11) -0.0028(12) 0.0030(12) 0.0020(10)
C30 0.055(2) 0.0528(18) 0.0553(19) -0.0033(17) 0.0252(18) 0.0177(16)
C31 0.038(2) 0.066(2) 0.059(2) -0.0107(18) 0.0219(17) -0.0207(18)
C32 0.047(3) 0.176(7) 0.139(6) -0.035(4) 0.050(4) -0.083(6)
B1 0.062(4) 0.071(3) 0.062(3) -0.015(3) 0.004(3) -0.014(2)
B2 0.081(4) 0.073(3) 0.072(3) 0.004(3) 0.029(3) 0.004(3)
F1 0.127(8) 0.174(9) 0.049(3) 0.013(6) 0.014(3) 0.000(4)
F2 0.066(5) 0.090(5) 0.181(10) 0.003(4) -0.044(6) -0.009(5)
F3 0.106(6) 0.105(6) 0.136(7) -0.057(5) 0.055(5) -0.073(6)
F4 0.157(13) 0.077(5) 0.052(3) -0.032(6) 0.036(6) -0.014(3)
F1A 0.069(12) 0.17(3) 0.15(2) 0.006(12) -0.033(12) -0.037(17)
F2A 0.14(2) 0.20(3) 0.34(5) -0.10(2) 0.18(3) -0.16(3)
F3A 0.20(3) 0.060(6) 0.17(2) 0.013(11) 0.14(2) 0.025(10)
F4A 0.135(19) 0.047(8) 0.11(2) -0.006(9) 0.017(18) -0.020(10)
F5 0.35(3) 0.080(6) 0.159(11) -0.074(10) -0.018(14) 0.039(6)
F6 0.125(7) 0.170(9) 0.071(4) 0.085(7) 0.020(4) 0.029(4)
F7 0.098(7) 0.134(8) 0.207(13) 0.026(5) 0.105(9) -0.001(7)
F8 0.174(13) 0.183(13) 0.053(4) -0.015(9) 0.025(5) 0.006(6)
F5A 0.087(14) 0.37(5) 0.44(6) 0.09(2) 0.06(3) -0.03(5)
F6A 0.056(6) 0.179(19) 0.151(13) -0.046(8) 0.047(8) -0.033(12)
F7A 0.73(8) 0.102(13) 0.113(13) -0.14(3) 0.18(3) -0.021(10)
F8A 0.061(7) 0.163(15) 0.155(17) -0.008(8) 0.029(9) -0.090(13)

loop_
_atom_type_symbol
_atom_type_description
_atom_type_scat_dispersion_real
_atom_type_scat_dispersion_imag
_atom_type_scat_source
C C 0.0033 0.0016 'International Tables Vol C Tables 4.2.6.8 and 6.1.1.4'
H H 0.0000 0.0000 'International Tables Vol C Tables 4.2.6.8 and 6.1.1.4'
B B 0.0013 0.0007 'International Tables Vol C Tables 4.2.6.8 and 6.1.1.4'
N N 0.0061 0.0033 'International Tables Vol C Tables 4.2.6.8 and 6.1.1.4'
F F 0.0171 0.0103 'International Tables Vol C Tables 4.2.6.8 and 6.1.1.4'
Ni Ni 0.3393 1.1124 'International Tables Vol C Tables 4.2.6.8 and 6.1.1.4'

loop_
_geom_angle_atom_site_label_1
_geom_angle_atom_site_label_2
_geom_angle_atom_site_label_3
_geom_angle
N4 Ni1 N2 174.24(13)
N4 Ni1 N1 104.24(12)
N2 Ni1 N1 78.45(10)
N4 Ni1 N6 102.02(11)
N2 Ni1 N6 82.81(10)
N1 Ni1 N6 92.67(10)
N4 Ni1 N3 93.70(11)
N2 Ni1 N3 83.11(10)
N1 Ni1 N3 160.94(9)
N6 Ni1 N3 89.77(9)
N4 Ni1 N5 82.24(12)
N2 Ni1 N5 92.54(11)
N1 Ni1 N5 94.07(11)
N6 Ni1 N5 170.89(9)
N3 Ni1 N5 81.87(10)
C2 N1 C6 117.5(3)
C2 N1 Ni1 131.5(2)
C6 N1 Ni1 110.9(2)
C24 N2 C7 108.6(3)
C24 N2 C8 111.0(3)
C7 N2 C8 112.9(2)
C24 N2 Ni1 108.95(18)
C7 N2 Ni1 106.5(2)
C8 N2 Ni1 108.8(2)
C23 N3 C9 110.2(2)
C23 N3 C10 109.6(3)
C9 N3 C10 111.4(2)
C23 N3 Ni1 106.27(18)
C9 N3 Ni1 105.24(19)
C10 N3 Ni1 113.98(16)
C31 N4 Ni1 167.3(4)
C22 N5 C18 117.7(3)
C22 N5 Ni1 108.6(2)
C18 N5 Ni1 131.8(2)
C25 N6 C29 117.8(3)
C25 N6 Ni1 109.39(18)
C29 N6 Ni1 131.9(2)
C2 C1 H1A 109.5
C2 C1 H1B 109.5
H1A C1 H1B 109.5
C2 C1 H1C 109.5
H1A C1 H1C 109.5
H1B C1 H1C 109.5
N1 C2 C3 122.3(3)
N1 C2 C1 118.2(3)
C3 C2 C1 119.4(3)
C4 C3 C2 119.4(3)
C4 C3 H3A 120.3
C2 C3 H3A 120.3
C3 C4 C5 119.2(3)
C3 C4 H4A 120.4
C5 C4 H4A 120.4
C6 C5 C4 118.8(3)
C6 C5 H5A 120.6
C4 C5 H5A 120.6
N1 C6 C5 122.8(3)
N1 C6 C7 116.3(3)
C5 C6 C7 120.9(3)
N2 C7 C6 109.1(2)
N2 C7 H7A 109.9
C6 C7 H7A 109.9
N2 C7 H7B 109.9
C6 C7 H7B 109.9
H7A C7 H7B 108.3
N2 C8 C9 108.6(2)
N2 C8 H8A 110.0
C9 C8 H8A 110.0
N2 C8 H8B 110.0
C9 C8 H8B 110.0
H8A C8 H8B 108.3
N3 C9 C8 110.8(2)
N3 C9 H9A 109.5
C8 C9 H9A 109.5
N3 C9 H9B 109.5
C8 C9 H9B 109.5
H9A C9 H9B 108.1
N3 C10 C11 117.7(2)
N3 C10 H10A 107.9
C11 C10 H10A 107.9
N3 C10 H10B 107.9
C11 C10 H10B 107.9
H10A C10 H10B 107.2
C16 C11 C12 117.7(3)
C16 C11 C10 120.7(4)
C12 C11 C10 121.4(3)
C13 C12 C11 120.3(4)
C13 C12 H12A 119.9
C11 C12 H12A 119.9
C14 C13 C12 121.2(5)
C14 C13 H13A 119.4
C12 C13 H13A 119.4
C15 C14 C13 119.6(4)
C15 C14 H14A 120.2
C13 C14 H14A 120.2
C14 C15 C16 120.7(5)
C14 C15 H15A 119.6
C16 C15 H15A 119.6
C11 C16 C15 120.5(5)
C11 C16 H16A 119.8
C15 C16 H16A 119.8
C18 C17 H17A 109.5
C18 C17 H17B 109.5
H17A C17 H17B 109.5
C18 C17 H17C 109.5
H17A C17 H17C 109.5
H17B C17 H17C 109.5
N5 C18 C19 121.6(3)
N5 C18 C17 119.3(3)
C19 C18 C17 119.0(4)
C18 C19 C20 119.8(4)
C18 C19 H19A 120.1
C20 C19 H19A 120.1
C21 C20 C19 118.8(4)
C21 C20 H20A 120.6
C19 C20 H20A 120.6
C20 C21 C22 118.6(4)
C20 C21 H21A 120.7
C22 C21 H21A 120.7
N5 C22 C21 122.8(3)
N5 C22 C23 117.2(3)
C21 C22 C23 119.7(3)
N3 C23 C22 114.4(3)
N3 C23 H23A 108.7
C22 C23 H23A 108.7
N3 C23 H23B 108.7
C22 C23 H23B 108.7
H23A C23 H23B 107.6
N2 C24 C25 114.0(3)
N2 C24 H24A 108.7
C25 C24 H24A 108.7
N2 C24 H24B 108.7
C25 C24 H24B 108.7
H24A C24 H24B 107.6
N6 C25 C26 123.1(3)
N6 C25 C24 118.0(3)
C26 C25 C24 118.8(3)
C25 C26 C27 118.6(4)
C25 C26 H26A 120.7
C27 C26 H26A 120.7
C28 C27 C26 119.1(3)
C28 C27 H27A 120.5
C26 C27 H27A 120.5
C27 C28 C29 120.6(3)
C27 C28 H28A 119.7
C29 C28 H28A 119.7
N6 C29 C28 120.7(3)
N6 C29 C30 120.3(3)
C28 C29 C30 119.0(3)
C29 C30 H30A 109.5
C29 C30 H30B 109.5
H30A C30 H30B 109.5
C29 C30 H30C 109.5
H30A C30 H30C 109.5
H30B C30 H30C 109.5
N4 C31 C32 177.5(7)
C31 C32 H32A 110.0
C31 C32 H32B 109.6
H32A C32 H32B 109.5
C31 C32 H32C 108.8
H32A C32 H32C 109.5
H32B C32 H32C 109.5
F2 B1 F3 118.9(9)
F1A B1 F4A 107(3)
F1A B1 F2A 99(2)
F4A B1 F2A 129(3)
F2 B1 F1 107.0(9)
F3 B1 F1 107.7(8)
F2 B1 F4 103.1(13)
F3 B1 F4 111.7(10)
F1 B1 F4 108.1(9)
F1A B1 F3A 106.1(18)
F4A B1 F3A 111.3(18)
F2A B1 F3A 102(2)
F7A B2 F6A 122(3)
F7 B2 F8 115.4(12)
F7 B2 F5 106.9(13)
F8 B2 F5 110.6(12)
F7A B2 F5A 111(3)
F6A B2 F5A 105(2)
F7A B2 F8A 112.3(16)
F6A B2 F8A 107.4(13)
F5A B2 F8A 97(2)
F7 B2 F6 105.5(9)
F8 B2 F6 109.6(10)
F5 B2 F6 108.6(12)

loop_
_geom_bond_atom_site_label_1
_geom_bond_atom_site_label_2
_geom_bond_distance
Ni1 N4 2.061(3)
Ni1 N2 2.082(3)
Ni1 N1 2.151(3)
Ni1 N6 2.187(3)
Ni1 N3 2.188(2)
Ni1 N5 2.209(3)
N1 C2 1.355(4)
N1 C6 1.361(4)
N2 C24 1.475(5)
N2 C7 1.479(4)
N2 C8 1.485(4)
N3 C23 1.480(4)
N3 C9 1.488(4)
N3 C10 1.500(4)
N4 C31 1.119(5)
N5 C22 1.355(4)
N5 C18 1.356(4)
N6 C25 1.350(4)
N6 C29 1.367(3)
C1 C2 1.502(4)
C1 H1A 0.9600
C1 H1B 0.9600
C1 H1C 0.9600
C2 C3 1.383(4)
C3 C4 1.377(5)
C3 H3A 0.9300
C4 C5 1.388(6)
C4 H4A 0.9300
C5 C6 1.380(5)
C5 H5A 0.9300
C6 C7 1.510(4)
C7 H7A 0.9700
C7 H7B 0.9700
C8 C9 1.519(5)
C8 H8A 0.9700
C8 H8B 0.9700
C9 H9A 0.9700
C9 H9B 0.9700
C10 C11 1.522(4)
C10 H10A 0.9700
C10 H10B 0.9700
C11 C16 1.380(5)
C11 C12 1.392(6)
C12 C13 1.391(5)
C12 H12A 0.9300
C13 C14 1.352(8)
C13 H13A 0.9300
C14 C15 1.349(9)
C14 H14A 0.9300
C15 C16 1.405(7)
C15 H15A 0.9300
C16 H16A 0.9300
C17 C18 1.505(5)
C17 H17A 0.9600
C17 H17B 0.9600
C17 H17C 0.9600
C18 C19 1.378(6)
C19 C20 1.385(7)
C19 H19A 0.9300
C20 C21 1.381(6)
C20 H20A 0.9300
C21 C22 1.382(4)
C21 H21A 0.9300
C22 C23 1.503(4)
C23 H23A 0.9700
C23 H23B 0.9700
C24 C25 1.509(4)
C24 H24A 0.9700
C24 H24B 0.9700
C25 C26 1.384(5)
C26 C27 1.386(6)
C26 H26A 0.9300
C27 C28 1.360(7)
C27 H27A 0.9300
C28 C29 1.398(5)
C28 H28A 0.9300
C29 C30 1.490(5)
C30 H30A 0.9600
C30 H30B 0.9600
C30 H30C 0.9600
C31 C32 1.448(6)
C32 H32A 0.9600
C32 H32B 0.9600
C32 H32C 0.9598
B1 F1A 1.29(3)
B1 F2 1.303(12)
B1 F3 1.339(10)
B1 F4A 1.36(4)
B1 F2A 1.36(2)
B1 F1 1.384(11)
B1 F4 1.385(14)
B1 F3A 1.470(16)
B2 F7A 1.219(16)
B2 F6A 1.276(17)
B2 F7 1.305(10)
B2 F8 1.317(14)
B2 F5 1.324(12)
B2 F5A 1.36(3)
B2 F8A 1.38(2)
B2 F6 1.389(10)

loop_
_geom_hbond_atom_site_label_D
_geom_hbond_atom_site_label_H
_geom_hbond_atom_site_label_A
_geom_hbond_site_symmetry_A
_geom_hbond_distance_DH
_geom_hbond_distance_HA
_geom_hbond_distance_DA
_geom_hbond_angle_DHA
C1 H1C N4 . 0.96 2.94 3.251(6) 100
C3 H3A F8 4_544 0.93 2.57 3.457(14) 159
C8 H8B F7 . 0.97 2.57 3.371(13) 140
C8 H8B F5A . 0.97 2.42 3.36(4) 163
C9 H9B F4 2_655 0.97 2.61 3.291(16) 128
C10 H10A N6 . 0.97 2.67 3.273(5) 1213
C12 H12A F8A 1_655 0.93 2.53 3.35(2) 146
C17 H17B N1 . 0.96 2.64 3.071(7) 108
C21 H21A F3 2_655 0.93 2.62 3.122(10) 114
C23 H23B F6A 1_655 0.97 2.33 3.241(16) 157
C24 H24A F7 . 0.97 2.53 3.443(15) 156
C24 H24B F3 3_545 0.97 2.32 3.179(13) 148
C24 H24B F1A 3_545 0.97 2.54 3.43(3) 153
C28 H28A F4 1_655 0.93 2.59 3.345(19) 138
C30 H30A F4 1_655 0.96 2.60 3.390(17) 140
C30 H30A F4A 1_655 0.96 2.50 3.26(3) 136
C30 H30B N4 . 0.96 2.85 3.126(6) 98
C32 H32A F6 1_655 0.96 2.40 3.196(14) 140
C32 H32A F7A 1_655 0.96 2.33 3.19(3) 150
C32 H32B F3 3_645 0.96 2.55 3.145(15) 121
C32 H32B F3A 3_645 0.96 2.32 3.11(4) 140

loop_
_geom_torsion_atom_site_label_1
_geom_torsion_atom_site_label_2
_geom_torsion_atom_site_label_3
_geom_torsion_atom_site_label_4
_geom_torsion
C6 N1 C2 C3 -2.1(5)
Ni1 N1 C2 C3 173.2(3)
C6 N1 C2 C1 177.5(3)
Ni1 N1 C2 C1 -7.2(5)
N1 C2 C3 C4 1.4(6)
C1 C2 C3 C4 -178.2(4)
C2 C3 C4 C5 -0.2(7)
C3 C4 C5 C6 -0.2(7)
C2 N1 C6 C5 1.7(5)
Ni1 N1 C6 C5 -174.5(3)
C2 N1 C6 C7 -179.9(3)
Ni1 N1 C6 C7 3.8(4)
C4 C5 C6 N1 -0.6(7)
C4 C5 C6 C7 -178.9(4)
C24 N2 C7 C6 72.3(3)
C8 N2 C7 C6 -164.3(3)
Ni1 N2 C7 C6 -44.9(3)
N1 C6 C7 N2 27.5(4)
C5 C6 C7 N2 -154.1(4)
C24 N2 C8 C9 -78.0(3)
C7 N2 C8 C9 159.8(3)
Ni1 N2 C8 C9 41.8(3)
C23 N3 C9 C8 -75.9(3)
C10 N3 C9 C8 162.3(3)
Ni1 N3 C9 C8 38.3(3)
N2 C8 C9 N3 -55.1(4)
C23 N3 C10 C11 -62.0(4)
C9 N3 C10 C11 60.2(4)
Ni1 N3 C10 C11 179.1(3)
N3 C10 C11 C16 -102.0(4)
N3 C10 C11 C12 82.8(4)
C16 C11 C12 C13 -0.5(5)
C10 C11 C12 C13 174.8(3)
C11 C12 C13 C14 0.3(6)
C12 C13 C14 C15 0.2(7)
C13 C14 C15 C16 -0.5(8)
C12 C11 C16 C15 0.2(6)
C10 C11 C16 C15 -175.1(4)
C14 C15 C16 C11 0.2(8)
C22 N5 C18 C19 7.0(6)
Ni1 N5 C18 C19 -155.3(4)
C22 N5 C18 C17 -170.0(4)
Ni1 N5 C18 C17 27.7(6)
N5 C18 C19 C20 -0.4(8)
C17 C18 C19 C20 176.6(5)
C18 C19 C20 C21 -5.4(9)
C19 C20 C21 C22 4.5(8)
C18 N5 C22 C21 -8.1(6)
Ni1 N5 C22 C21 158.1(3)
C18 N5 C22 C23 165.5(3)
Ni1 N5 C22 C23 -28.3(4)
C20 C21 C22 N5 2.3(7)
C20 C21 C22 C23 -171.1(4)
C9 N3 C23 C22 84.2(3)
C10 N3 C23 C22 -152.9(3)
Ni1 N3 C23 C22 -29.3(3)
N5 C22 C23 N3 41.5(4)
C21 C22 C23 N3 -144.7(4)
C7 N2 C24 C25 -142.1(3)
C8 N2 C24 C25 93.4(3)
Ni1 N2 C24 C25 -26.5(3)
C29 N6 C25 C26 -3.1(4)
Ni1 N6 C25 C26 167.6(3)
C29 N6 C25 C24 173.2(3)
Ni1 N6 C25 C24 -16.2(3)
N2 C24 C25 N6 29.8(4)
N2 C24 C25 C26 -153.7(3)
N6 C25 C26 C27 2.9(5)
C24 C25 C26 C27 -173.3(3)
C25 C26 C27 C28 -0.7(6)
C26 C27 C28 C29 -1.3(6)
C25 N6 C29 C28 1.0(4)
Ni1 N6 C29 C28 -167.1(2)
C25 N6 C29 C30 -179.0(3)
Ni1 N6 C29 C30 13.0(4)
C27 C28 C29 N6 1.1(5)
C27 C28 C29 C30 -178.9(4)

_cod_database_fobs_code 2242140
